data_2234766
loop_
_publ_author_name
'Gilles, Arnaud'
'Barboiu, Mihail'
'Legrand, Yves-Marie'
'van der Lee, Arie'

_publ_section_title
;
 Bis[\m-1-hexyl-3-(2,3,5,6,8,9,11,12-octahydro-1,4,7,10,13-benzopentaoxacyclopentadecin-15-yl)urea]bis(azidosodium)
 chloroform disolvate
;
_journal_coeditor_code RK2333
_journal_issue 5
_journal_name_full 'Acta Crystallographica Section E'
_journal_page_first m609
_journal_page_last m610
_journal_paper_doi 10.1107/S1600536812015590
_journal_volume 68
_journal_year 2012
_chemical_formula_iupac '[Na2 (N3)2 (C21 H34 N2 O6)2], 2C H Cl3'
_chemical_formula_moiety 'C42 H68 N10 Na2 O12, 2(C H Cl3)'
_chemical_formula_sum 'C44 H70 Cl6 N10 Na2 O12'
_chemical_formula_weight 1189.78
_chemical_name_systematic
;
Bis[\m-1-hexyl-3-(2,3,5,6,8,9,11,12-octahydro-1,4,7,10,13-
benzopentaoxacyclopentadecin-15-yl)urea]bis(azidosodium) chloroform disolvate
;
_space_group_IT_number 2
_symmetry_cell_setting triclinic
_symmetry_space_group_name_Hall '-P 1'
_symmetry_space_group_name_H-M 'P -1'
_atom_sites_solution_hydrogens geom
_atom_sites_solution_primary direct
_atom_sites_solution_secondary difmap
_cell_angle_alpha 82.320(3)
_cell_angle_beta 83.459(3)
_cell_angle_gamma 87.784(3)
_cell_formula_units_Z 1
_cell_length_a 7.8168(3)
_cell_length_b 9.9342(3)
_cell_length_c 18.5202(7)
_cell_measurement_reflns_used 3569
_cell_measurement_temperature 175
_cell_measurement_theta_max 28.9879
_cell_measurement_theta_min 2.0639
_cell_volume 1415.58(9)
_computing_cell_refinement '<i>CrysAlis PRO</i> (Agilent, 2010)'
_computing_data_collection '<i>CrysAlis PRO</i> (Agilent, 2010)'
_computing_data_reduction '<i>CrysAlis PRO</i> (Agilent, 2010)'
_computing_molecular_graphics '<i>OLEX2</i> (Dolomanov <i>et al.</i>, 2009)'
_computing_publication_material '<i>CRYSTALS</i> (Betteridge <i>et al.</i>, 2003)'
_computing_structure_refinement '<i>CRYSTALS</i> (Betteridge <i>et al.</i>, 2003)'
_computing_structure_solution '<i>SUPERFLIP</i> (Palatinus & Chapuis, 2007)'
_diffrn_ambient_temperature 175
_diffrn_detector_area_resol_mean 16.0143
_diffrn_measured_fraction_theta_full 0.996
_diffrn_measured_fraction_theta_max 0.854
_diffrn_measurement_device Area
_diffrn_measurement_device_type 'Agilent Xcalibur Sapphire-3 CCD Gemini'
_diffrn_measurement_method '\w scans'
_diffrn_radiation_monochromator graphite
_diffrn_radiation_source 'Enhance (Mo) X-ray Source'
_diffrn_radiation_type 'Mo K\a'
_diffrn_radiation_wavelength 0.71073
_diffrn_reflns_av_R_equivalents 0.018
_diffrn_reflns_av_sigmaI/netI 0.0569
_diffrn_reflns_limit_h_max 6
_diffrn_reflns_limit_h_min -10
_diffrn_reflns_limit_k_max 13
_diffrn_reflns_limit_k_min -12
_diffrn_reflns_limit_l_max 24
_diffrn_reflns_limit_l_min -21
_diffrn_reflns_number 11317
_diffrn_reflns_theta_full 26.452
_diffrn_reflns_theta_max 29.068
_diffrn_reflns_theta_min 2.069
_exptl_absorpt_coefficient_mu 0.384
_exptl_absorpt_correction_T_max 1.00000
_exptl_absorpt_correction_T_min 0.89477
_exptl_absorpt_correction_type multi-scan
_exptl_absorpt_process_details '(<i>CrysAlis PRO</i>; Agilent, 2010)'
_exptl_crystal_colour colourless
_exptl_crystal_density_diffrn 1.396
_exptl_crystal_density_method 'not measured'
_exptl_crystal_description needle
_exptl_crystal_F_000 624
_exptl_crystal_size_max 0.450
_exptl_crystal_size_mid 0.200
_exptl_crystal_size_min 0.030
_refine_diff_density_max 0.58
_refine_diff_density_min -0.75
_refine_ls_extinction_method None
_refine_ls_goodness_of_fit_ref 0.9099
_refine_ls_hydrogen_treatment mixed
_refine_ls_matrix_type full
_refine_ls_number_parameters 340
_refine_ls_number_reflns 6470
_refine_ls_number_restraints 0
_refine_ls_R_factor_all 0.0537
_refine_ls_R_factor_gt 0.0388
_refine_ls_shift/su_max 0.000
_refine_ls_shift/su_mean 0.000
_refine_ls_structure_factor_coef Fsqd
_refine_ls_weighting_details
;
Modified Sheldrick method w=1/[\s^2^(F^2^) + (0.07P)^2^ + 0.69P],
where P=(max(Fo^2^,0) + 2Fc^2^)/3
;
_refine_ls_weighting_scheme calc
_refine_ls_wR_factor_all 0.1141
_refine_ls_wR_factor_gt 0.1018
_refine_ls_wR_factor_ref 0.1141
_reflns_number_gt 5176
_reflns_number_total 6470
_reflns_threshold_expression I>2\s(I)
_cod_data_source_file rk2333.cif
_cod_data_source_block I
_cod_database_code 2234766
_cod_database_fobs_code 2234766

loop_
_symmetry_equiv_pos_as_xyz
x,y,z
-x,-y,-z

loop_
_atom_site_type_symbol
_atom_site_label
_atom_site_fract_x
_atom_site_fract_y
_atom_site_fract_z
_atom_site_U_iso_or_equiv
_atom_site_adp_type
_atom_site_occupancy
Cl Cl1 0.29314(7) 0.12610(6) 0.36316(4) 0.0548 Uani 1.0000
C C2 0.4561(2) 0.23861(19) 0.37104(11) 0.0356 Uani 1.0000
Cl Cl3 0.36653(10) 0.38944(6) 0.39926(4) 0.0680 Uani 1.0000
Cl Cl4 0.59472(7) 0.16173(6) 0.43316(3) 0.0512 Uani 1.0000
H H21 0.5200 0.2581 0.3235 0.0434 Uiso 1.0000
Na Na5 0.68726(8) 0.47918(6) 0.16960(4) 0.0242 Uani 1.0000
O O6 0.48814(15) 0.33622(11) -0.18581(7) 0.0285 Uani 1.0000
C C7 0.5384(2) 0.21761(16) -0.18696(10) 0.0242 Uani 1.0000
N N8 0.5406(2) 0.15234(17) -0.24686(9) 0.0374 Uani 1.0000
C C9 0.4602(3) 0.20770(19) -0.31162(11) 0.0355 Uani 1.0000
C C10 0.2949(2) 0.13728(18) -0.31851(10) 0.0313 Uani 1.0000
C C11 0.2103(2) 0.19461(19) -0.38655(10) 0.0333 Uani 1.0000
C C12 0.0434(3) 0.1250(2) -0.39224(12) 0.0389 Uani 1.0000
C C13 -0.0472(3) 0.1801(2) -0.45926(12) 0.0418 Uani 1.0000
C C14 -0.1142(3) 0.3249(2) -0.45882(13) 0.0478 Uani 1.0000
H H143 -0.1799 0.3539 -0.4990 0.0713 Uiso 1.0000
H H142 -0.0221 0.3863 -0.4614 0.0704 Uiso 1.0000
H H141 -0.1882 0.3325 -0.4137 0.0719 Uiso 1.0000
H H132 0.0331 0.1764 -0.5028 0.0512 Uiso 1.0000
H H131 -0.1463 0.1226 -0.4624 0.0506 Uiso 1.0000
H H122 -0.0352 0.1330 -0.3482 0.0473 Uiso 1.0000
H H121 0.0706 0.0298 -0.3933 0.0470 Uiso 1.0000
H H112 0.2902 0.1861 -0.4306 0.0398 Uiso 1.0000
H H111 0.1888 0.2919 -0.3852 0.0400 Uiso 1.0000
H H102 0.2142 0.1441 -0.2755 0.0370 Uiso 1.0000
H H101 0.3182 0.0418 -0.3200 0.0371 Uiso 1.0000
H H92 0.5433 0.1998 -0.3547 0.0427 Uiso 1.0000
H H91 0.4372 0.3008 -0.3078 0.0431 Uiso 1.0000
N N15 0.59760(19) 0.13769(14) -0.12871(8) 0.0269 Uani 1.0000
C C16 0.64335(19) 0.17637(15) -0.06340(9) 0.0214 Uani 1.0000
C C17 0.6957(2) 0.07199(15) -0.01212(10) 0.0249 Uani 1.0000
C C18 0.7524(2) 0.10018(15) 0.05227(9) 0.0258 Uani 1.0000
C C19 0.7575(2) 0.23293(15) 0.06711(9) 0.0218 Uani 1.0000
O O20 0.82203(15) 0.27206(11) 0.12686(6) 0.0260 Uani 1.0000
C C21 0.8591(3) 0.16670(17) 0.18375(10) 0.0334 Uani 1.0000
C C22 0.9369(3) 0.23127(19) 0.24011(11) 0.0349 Uani 1.0000
O O23 0.81354(16) 0.32292(13) 0.27110(7) 0.0309 Uani 1.0000
C C24 0.8829(3) 0.3975(2) 0.32158(10) 0.0346 Uani 1.0000
C C25 1.0045(2) 0.50500(19) 0.28352(10) 0.0335 Uani 1.0000
O O26 0.91448(15) 0.58835(12) 0.23138(7) 0.0299 Uani 1.0000
C C27 1.0246(2) 0.68301(18) 0.18535(10) 0.0306 Uani 1.0000
C C28 0.9298(2) 0.74580(16) 0.12253(10) 0.0268 Uani 1.0000
O O29 0.89393(14) 0.64030(11) 0.08208(6) 0.0247 Uani 1.0000
C C30 0.8041(2) 0.68851(15) 0.02080(9) 0.0224 Uani 1.0000
C C31 0.7725(2) 0.57005(15) -0.01825(9) 0.0220 Uani 1.0000
O O32 0.69444(14) 0.46654(10) 0.03651(6) 0.0217 Uani 1.0000
C C33 0.69806(19) 0.33699(14) 0.01680(9) 0.0193 Uani 1.0000
C C34 0.64267(19) 0.31041(15) -0.04782(9) 0.0209 Uani 1.0000
H H341 0.6064 0.3812 -0.0801 0.0243 Uiso 1.0000
H H311 0.8789 0.5349 -0.0418 0.0259 Uiso 1.0000
H H312 0.6931 0.5978 -0.0562 0.0255 Uiso 1.0000
H H302 0.6927 0.7308 0.0380 0.0260 Uiso 1.0000
H H301 0.8754 0.7532 -0.0129 0.0261 Uiso 1.0000
H H282 0.9976 0.8153 0.0910 0.0316 Uiso 1.0000
H H281 0.8213 0.7896 0.1414 0.0311 Uiso 1.0000
H H272 1.1304 0.6344 0.1671 0.0363 Uiso 1.0000
H H271 1.0565 0.7540 0.2137 0.0370 Uiso 1.0000
H H252 1.1098 0.4676 0.2585 0.0386 Uiso 1.0000
H H251 1.0413 0.5567 0.3199 0.0395 Uiso 1.0000
H H242 0.9400 0.3365 0.3574 0.0420 Uiso 1.0000
H H241 0.7839 0.4424 0.3465 0.0405 Uiso 1.0000
H H222 0.9731 0.1600 0.2775 0.0429 Uiso 1.0000
H H221 1.0366 0.2786 0.2178 0.0406 Uiso 1.0000
H H212 0.7521 0.1202 0.2038 0.0389 Uiso 1.0000
H H211 0.9414 0.1031 0.1638 0.0403 Uiso 1.0000
H H181 0.7864 0.0271 0.0860 0.0310 Uiso 1.0000
H H171 0.6928 -0.0178 -0.0217 0.0294 Uiso 1.0000
N N35 0.4334(2) 0.33243(16) 0.19341(10) 0.0391 Uani 1.0000
N N36 0.38153(18) 0.22991(14) 0.18164(8) 0.0282 Uani 1.0000
N N37 0.3246(3) 0.12827(17) 0.17006(11) 0.0481 Uani 1.0000
H H81 0.575(3) 0.072(3) -0.2411(14) 0.0500 Uiso 1.0000
H H151 0.620(3) 0.054(3) -0.1333(14) 0.0500 Uiso 1.0000

loop_
_atom_site_aniso_label
_atom_site_aniso_U_11
_atom_site_aniso_U_22
_atom_site_aniso_U_33
_atom_site_aniso_U_12
_atom_site_aniso_U_13
_atom_site_aniso_U_23
Cl1 0.0435(3) 0.0650(4) 0.0582(4) -0.0145(3) -0.0086(3) -0.0103(3)
C2 0.0341(10) 0.0398(10) 0.0324(10) 0.0002(7) -0.0050(8) -0.0023(8)
Cl3 0.0774(5) 0.0451(3) 0.0827(5) 0.0180(3) -0.0132(4) -0.0146(3)
Cl4 0.0505(3) 0.0560(3) 0.0489(3) 0.0066(2) -0.0208(2) -0.0026(2)
Na5 0.0251(3) 0.0210(3) 0.0265(3) 0.0023(2) -0.0035(3) -0.0037(2)
O6 0.0289(6) 0.0231(6) 0.0352(7) 0.0056(4) -0.0089(5) -0.0076(5)
C7 0.0184(7) 0.0236(8) 0.0321(9) -0.0002(6) -0.0042(6) -0.0074(6)
N8 0.0505(10) 0.0286(8) 0.0380(9) 0.0108(7) -0.0195(8) -0.0134(7)
C9 0.0438(11) 0.0340(9) 0.0313(10) -0.0015(8) -0.0114(8) -0.0070(7)
C10 0.0341(10) 0.0335(9) 0.0264(9) 0.0031(7) -0.0035(7) -0.0054(7)
C11 0.0371(10) 0.0356(10) 0.0279(9) 0.0000(7) -0.0082(8) -0.0036(7)
C12 0.0429(11) 0.0351(10) 0.0400(11) -0.0029(8) -0.0135(9) -0.0016(8)
C13 0.0465(12) 0.0432(11) 0.0391(11) -0.0019(9) -0.0163(9) -0.0080(8)
C14 0.0553(14) 0.0410(11) 0.0503(13) 0.0002(9) -0.0238(11) -0.0032(9)
N15 0.0322(8) 0.0185(6) 0.0325(8) 0.0029(5) -0.0095(6) -0.0083(5)
C16 0.0166(7) 0.0198(7) 0.0281(9) 0.0000(5) -0.0013(6) -0.0052(6)
C17 0.0255(8) 0.0154(7) 0.0342(9) -0.0003(6) -0.0029(7) -0.0045(6)
C18 0.0290(9) 0.0175(7) 0.0297(9) 0.0023(6) -0.0040(7) 0.0015(6)
C19 0.0211(7) 0.0207(7) 0.0230(8) 0.0011(5) -0.0013(6) -0.0018(6)
O20 0.0355(6) 0.0193(5) 0.0235(6) 0.0033(4) -0.0085(5) -0.0009(4)
C21 0.0457(11) 0.0228(8) 0.0319(10) 0.0072(7) -0.0139(8) 0.0017(7)
C22 0.0406(10) 0.0310(9) 0.0346(10) 0.0115(7) -0.0151(8) -0.0040(7)
O23 0.0302(6) 0.0373(7) 0.0258(6) 0.0011(5) -0.0063(5) -0.0045(5)
C24 0.0383(10) 0.0424(10) 0.0245(9) 0.0026(8) -0.0078(7) -0.0063(7)
C25 0.0298(9) 0.0417(10) 0.0319(10) 0.0023(7) -0.0114(7) -0.0091(8)
O26 0.0224(6) 0.0370(7) 0.0298(7) -0.0016(5) -0.0035(5) -0.0024(5)
C27 0.0218(8) 0.0374(9) 0.0337(10) -0.0064(7) -0.0013(7) -0.0087(7)
C28 0.0229(8) 0.0242(8) 0.0346(10) -0.0043(6) -0.0005(7) -0.0092(7)
O29 0.0251(6) 0.0207(5) 0.0300(6) 0.0021(4) -0.0068(5) -0.0069(4)
C30 0.0213(8) 0.0167(7) 0.0287(9) 0.0009(5) -0.0020(6) -0.0017(6)
C31 0.0258(8) 0.0173(7) 0.0218(8) 0.0005(5) -0.0017(6) 0.0003(6)
O32 0.0287(6) 0.0140(5) 0.0221(6) 0.0003(4) -0.0011(4) -0.0023(4)
C33 0.0178(7) 0.0154(7) 0.0240(8) 0.0013(5) 0.0005(6) -0.0030(5)
C34 0.0174(7) 0.0179(7) 0.0270(8) 0.0022(5) -0.0023(6) -0.0025(6)
N35 0.0396(9) 0.0360(9) 0.0428(10) -0.0108(7) -0.0045(7) -0.0059(7)
N36 0.0255(7) 0.0263(7) 0.0318(8) 0.0053(5) -0.0007(6) -0.0041(6)
N37 0.0555(11) 0.0273(8) 0.0625(13) -0.0011(7) 0.0042(9) -0.0189(8)

loop_
_atom_type_symbol
_atom_type_scat_Cromer_Mann_a1
_atom_type_scat_Cromer_Mann_a2
_atom_type_scat_Cromer_Mann_a3
_atom_type_scat_Cromer_Mann_a4
_atom_type_scat_Cromer_Mann_b1
_atom_type_scat_Cromer_Mann_b2
_atom_type_scat_Cromer_Mann_b3
_atom_type_scat_Cromer_Mann_b4
_atom_type_scat_Cromer_Mann_c
_atom_type_scat_dispersion_real
_atom_type_scat_dispersion_imag
_atom_type_scat_source
C 2.3100 1.0200 1.5886 0.8650 20.8439 10.2075 0.5687 51.6512 0.2156 0.0033 0.0016 'International Tables Vol C 4.2.6.8 and 6.1.1.4'
H 0.4930 0.3229 0.1402 0.0408 10.5109 26.1257 3.1424 57.7998 0.0030 0.0000 0.0000 'International Tables Vol C 4.2.6.8 and 6.1.1.4'
O 3.0485 2.2868 1.5463 0.8670 13.2771 5.7011 0.3239 32.9089 0.2508 0.0106 0.0060 'International Tables Vol C 4.2.6.8 and 6.1.1.4'
N 12.2126 3.1322 2.0125 1.1663 0.0057 9.8933 28.9975 0.5826 -11.5290 0.0061 0.0033 'International Tables Vol C 4.2.6.8 and 6.1.1.4'
Na 4.7626 3.1736 1.2674 1.1128 3.2850 8.8422 0.3136 129.4240 0.6760 0.0362 0.0249 'International Tables Vol C 4.2.6.8 and 6.1.1.4'
Cl 11.4604 7.1964 6.2556 1.6455 0.0104 1.1662 18.5194 47.7784 -9.5574 0.1484 0.1585 'International Tables Vol C 4.2.6.8 and 6.1.1.4'
K 8.2186 7.4398 1.0519 0.8659 12.7949 0.7748 213.1870 41.6841 1.4228 0.2009 0.2494 'International Tables Vol C 4.2.6.8 and 6.1.1.4'

loop_
_geom_angle_atom_site_label_1
_geom_angle_atom_site_label_2
_geom_angle_atom_site_label_3
_geom_angle_site_symmetry_1
_geom_angle
_geom_angle_publ_flag
Cl1 C2 Cl3 . 110.46(11) no
Cl1 C2 Cl4 . 109.86(11) no
Cl3 C2 Cl4 . 110.45(11) no
Cl1 C2 H21 . 107.5 no
Cl3 C2 H21 . 109.4 no
Cl4 C2 H21 . 109.1 no
O6 Na5 O20 2_665 164.07(5) no
O6 Na5 O23 2_665 125.34(5) no
O20 Na5 O23 . 67.50(4) no
O6 Na5 O26 2_665 88.32(4) no
O20 Na5 O26 . 106.72(4) no
O23 Na5 O26 . 65.51(4) no
O6 Na5 O29 2_665 87.68(4) no
O20 Na5 O29 . 93.92(4) no
O23 Na5 O29 . 117.85(4) no
O26 Na5 O29 . 64.89(4) no
O6 Na5 O32 2_665 102.87(5) no
O20 Na5 O32 . 64.24(4) no
O23 Na5 O32 . 131.59(4) no
O26 Na5 O32 . 125.91(4) no
O29 Na5 O32 . 62.98(4) no
O6 Na5 N35 2_665 89.71(5) no
O20 Na5 N35 . 81.26(5) no
O23 Na5 N35 . 86.68(5) no
O26 Na5 N35 . 143.72(6) no
O29 Na5 N35 . 151.19(6) no
O32 Na5 N35 . 89.77(5) no
Na5 O6 C7 2_665 161.14(11) no
O6 C7 N8 . 123.10(16) no
O6 C7 N15 . 124.07(15) no
N8 C7 N15 . 112.83(14) no
C7 N8 C9 . 123.28(16) no
C7 N8 H81 . 114.7(18) no
C9 N8 H81 . 121.2(18) no
N8 C9 C10 . 112.91(16) no
N8 C9 H92 . 108.2 no
C10 C9 H92 . 110.2 no
N8 C9 H91 . 106.4 no
C10 C9 H91 . 110.2 no
H92 C9 H91 . 108.9 no
C9 C10 C11 . 113.14(16) no
C9 C10 H102 . 109.7 no
C11 C10 H102 . 109.3 no
C9 C10 H101 . 109.7 no
C11 C10 H101 . 108.4 no
H102 C10 H101 . 106.3 no
C10 C11 C12 . 112.71(16) no
C10 C11 H112 . 109.9 no
C12 C11 H112 . 109.3 no
C10 C11 H111 . 108.1 no
C12 C11 H111 . 110.2 no
H112 C11 H111 . 106.5 no
C11 C12 C13 . 114.65(17) no
C11 C12 H122 . 109.0 no
C13 C12 H122 . 108.9 no
C11 C12 H121 . 107.3 no
C13 C12 H121 . 109.3 no
H122 C12 H121 . 107.4 no
C12 C13 C14 . 113.81(17) no
C12 C13 H132 . 108.7 no
C14 C13 H132 . 108.2 no
C12 C13 H131 . 109.8 no
C14 C13 H131 . 107.7 no
H132 C13 H131 . 108.4 no
C13 C14 H143 . 112.0 no
C13 C14 H142 . 111.2 no
H143 C14 H142 . 108.0 no
C13 C14 H141 . 109.7 no
H143 C14 H141 . 108.0 no
H142 C14 H141 . 107.8 no
C7 N15 C16 . 128.58(14) no
C7 N15 H151 . 117.3(17) no
C16 N15 H151 . 113.8(17) no
N15 C16 C17 . 116.26(14) no
N15 C16 C34 . 124.69(15) no
C17 C16 C34 . 119.04(15) no
C16 C17 C18 . 120.72(14) no
C16 C17 H171 . 119.2 no
C18 C17 H171 . 120.1 no
C17 C18 C19 . 120.63(15) no
C17 C18 H181 . 118.6 no
C19 C18 H181 . 120.7 no
C18 C19 O20 . 125.05(14) no
C18 C19 C33 . 118.40(15) no
O20 C19 C33 . 116.52(13) no
Na5 O20 C19 . 114.99(9) no
Na5 O20 C21 . 114.92(10) no
C19 O20 C21 . 116.83(12) no
O20 C21 C22 . 107.44(14) no
O20 C21 H212 . 109.0 no
C22 C21 H212 . 112.3 no
O20 C21 H211 . 109.2 no
C22 C21 H211 . 109.0 no
H212 C21 H211 . 109.9 no
C21 C22 O23 . 109.09(15) no
C21 C22 H222 . 108.9 no
O23 C22 H222 . 111.5 no
C21 C22 H221 . 109.3 no
O23 C22 H221 . 110.2 no
H222 C22 H221 . 107.7 no
C22 O23 Na5 . 109.80(10) no
C22 O23 C24 . 112.56(14) no
Na5 O23 C24 . 111.84(10) no
O23 C24 C25 . 112.33(15) no
O23 C24 H242 . 110.7 no
C25 C24 H242 . 110.3 no
O23 C24 H241 . 105.6 no
C25 C24 H241 . 108.4 no
H242 C24 H241 . 109.4 no
C24 C25 O26 . 107.30(14) no
C24 C25 H252 . 113.3 no
O26 C25 H252 . 109.3 no
C24 C25 H251 . 108.9 no
O26 C25 H251 . 111.7 no
H252 C25 H251 . 106.4 no
C25 O26 Na5 . 118.39(10) no
C25 O26 C27 . 111.97(13) no
Na5 O26 C27 . 116.52(10) no
O26 C27 C28 . 108.37(13) no
O26 C27 H272 . 109.0 no
C28 C27 H272 . 110.5 no
O26 C27 H271 . 109.7 no
C28 C27 H271 . 110.2 no
H272 C27 H271 . 109.0 no
C27 C28 O29 . 107.72(13) no
C27 C28 H282 . 111.4 no
O29 C28 H282 . 110.2 no
C27 C28 H281 . 109.9 no
O29 C28 H281 . 110.0 no
H282 C28 H281 . 107.6 no
C28 O29 Na5 . 106.07(9) no
C28 O29 C30 . 112.59(12) no
Na5 O29 C30 . 106.28(9) no
O29 C30 C31 . 108.55(12) no
O29 C30 H302 . 109.4 no
C31 C30 H302 . 109.7 no
O29 C30 H301 . 109.2 no
C31 C30 H301 . 108.5 no
H302 C30 H301 . 111.3 no
C30 C31 O32 . 106.77(12) no
C30 C31 H311 . 111.4 no
O32 C31 H311 . 109.9 no
C30 C31 H312 . 110.3 no
O32 C31 H312 . 109.9 no
H311 C31 H312 . 108.6 no
C31 O32 Na5 . 122.13(9) no
C31 O32 C33 . 115.81(11) no
Na5 O32 C33 . 115.59(9) no
C19 C33 O32 . 116.18(14) no
C19 C33 C34 . 121.49(13) no
O32 C33 C34 . 122.31(13) no
C16 C34 C33 . 119.62(14) no
C16 C34 H341 . 121.0 no
C33 C34 H341 . 119.3 no
Na5 N35 N36 . 143.11(14) no
N35 N36 N37 . 178.08(19) no

loop_
_geom_bond_atom_site_label_1
_geom_bond_atom_site_label_2
_geom_bond_site_symmetry_2
_geom_bond_distance
_geom_bond_publ_flag
Cl1 C2 . 1.758(2) no
C2 Cl3 . 1.747(2) no
C2 Cl4 . 1.751(2) no
C2 H21 . 0.962 no
Na5 O6 2_665 2.2786(12) n
Na5 O20 . 2.4592(12) n
Na5 O23 . 2.5380(14) n
Na5 O26 . 2.5658(13) n
Na5 O29 . 2.5902(13) n
Na5 O32 . 2.4790(13) n
Na5 N35 . 2.4718(17) n
O6 C7 . 1.2298(19) no
C7 N8 . 1.356(2) no
C7 N15 . 1.365(2) no
N8 C9 . 1.450(2) no
N8 H81 . 0.83(2) no
C9 C10 . 1.519(3) no
C9 H92 . 0.979 no
C9 H91 . 0.946 no
C10 C11 . 1.522(2) no
C10 H102 . 0.966 no
C10 H101 . 0.963 no
C11 C12 . 1.521(3) no
C11 H112 . 0.980 no
C11 H111 . 0.978 no
C12 C13 . 1.526(3) no
C12 H122 . 0.975 no
C12 H121 . 0.964 no
C13 C14 . 1.513(3) no
C13 H132 . 0.967 no
C13 H131 . 0.992 no
C14 H143 . 0.959 no
C14 H142 . 0.954 no
C14 H141 . 0.970 no
N15 C16 . 1.404(2) no
N15 H151 . 0.86(2) no
C16 C17 . 1.392(2) no
C16 C34 . 1.399(2) no
C17 C18 . 1.384(2) no
C17 H171 . 0.934 no
C18 C19 . 1.385(2) no
C18 H181 . 0.943 no
C19 O20 . 1.374(2) no
C19 C33 . 1.399(2) no
O20 C21 . 1.4284(19) no
C21 C22 . 1.492(3) no
C21 H212 . 0.981 no
C21 H211 . 0.963 no
C22 O23 . 1.426(2) no
C22 H222 . 0.979 no
C22 H221 . 0.950 no
O23 C24 . 1.432(2) no
C24 C25 . 1.505(3) no
C24 H242 . 0.973 no
C24 H241 . 0.979 no
C25 O26 . 1.417(2) no
C25 H252 . 0.983 no
C25 H251 . 0.973 no
O26 C27 . 1.426(2) no
C27 C28 . 1.503(3) no
C27 H272 . 0.990 no
C27 H271 . 0.989 no
C28 O29 . 1.4209(19) no
C28 H282 . 0.974 no
C28 H281 . 0.988 no
O29 C30 . 1.4216(19) no
C30 C31 . 1.503(2) no
C30 H302 . 0.990 no
C30 H301 . 0.977 no
C31 O32 . 1.4446(18) no
C31 H311 . 0.969 no
C31 H312 . 0.995 no
O32 C33 . 1.3823(17) no
C33 C34 . 1.379(2) no
C34 H341 . 0.918 no
N35 N36 . 1.166(2) no
N36 N37 . 1.174(2) no

loop_
_geom_hbond_atom_site_label_D
_geom_hbond_atom_site_label_H
_geom_hbond_atom_site_label_A
_geom_hbond_site_symmetry_A
_geom_hbond_distance_DH
_geom_hbond_distance_HA
_geom_hbond_distance_DA
_geom_hbond_angle_DHA
_geom_hbond_publ_flag
C2 H21 O23 . 0.96 2.46 3.244(3) 138 y
C2 H21 N35 . 0.96 2.58 3.320(3) 134 y
N8 H81 N37 2_655 0.83(2) 2.39(3) 3.156(3) 154(2) yes
N15 H151 N37 2_655 0.86(2) 2.03(2) 2.872(3) 166(2) yes
C31 H311 O29 2_765 0.97 2.56 3.479(3) 159 yes
C28 H281 Cg 2_765 0.988 2.79 3.507(2) 131 yes
